data_4031711
loop_
_publ_author_name
'Beniazza, Redouane'
'Bayo, Natalia'
'Molton, Florian'
'Duboc, Carole'
'Massip, St\'ephane'
'McClenaghan, Nathan'
'Last\'ecou\`eres, Dominique'
'Vincent, Jean-Marc'

_publ_section_title
;
 Effective ascorbate-free and photolatent click reactions in water using a
 photoreducible copper(II)-ethylenediamine precatalyst.
;
_journal_name_full 'Beilstein journal of organic chemistry'
_journal_page_first 1950
_journal_page_last 1959
_journal_paper_doi 10.3762/bjoc.11.211
_journal_volume 11
_journal_year 2015
_chemical_formula_sum 'C32 H34 Cu N4 O6'
_chemical_formula_weight 634.17
_chemical_name_systematic
; 
 ? 
;
_space_group_IT_number 19
_symmetry_cell_setting orthorhombic
_symmetry_Int_Tables_number 19
_symmetry_space_group_name_Hall 'P 2ac 2ab'
_symmetry_space_group_name_H-M 'P 21 21 21'
_atom_sites_solution_hydrogens geom
_atom_sites_solution_primary direct
_atom_sites_solution_secondary difmap
_audit_creation_method SHELXL-97
_cell_angle_alpha 90.00
_cell_angle_beta 90.00
_cell_angle_gamma 90.00
_cell_formula_units_Z 4
_cell_length_a 32.848(2)
_cell_length_b 9.4827(2)
_cell_length_c 9.8663(2)
_cell_measurement_reflns_used 3179
_cell_measurement_temperature 153(2)
_cell_measurement_theta_max 72.12
_cell_measurement_theta_min 6.61
_cell_volume 3073.2(2)
_computing_cell_refinement 'CrystalClear Expert 2.1 43b(Rigaku, 2013)'
_computing_data_collection 'CrystalClear Expert 2.1 43b(Rigaku, 2013)'
_computing_data_reduction 'CrystalClear Expert 2.1 43b(Rigaku, 2013)'
_computing_structure_refinement 'SHELXL (Sheldrick, 2008)'
_computing_structure_solution 'SHELXS (Sheldrick, 2008)'
_diffrn_ambient_temperature 153(2)
_diffrn_measured_fraction_theta_full 0.986
_diffrn_measured_fraction_theta_max 0.986
_diffrn_measurement_device_type 'Rigaku RAXIS Rapid'
_diffrn_measurement_method \w-scans
_diffrn_radiation_monochromator confocal
_diffrn_radiation_source 'micro-focus rotating anode'
_diffrn_radiation_type CuK\a
_diffrn_radiation_wavelength 1.54187
_diffrn_reflns_av_R_equivalents 0.0366
_diffrn_reflns_av_sigmaI/netI 0.0267
_diffrn_reflns_limit_h_max 40
_diffrn_reflns_limit_h_min -39
_diffrn_reflns_limit_k_max 11
_diffrn_reflns_limit_k_min -11
_diffrn_reflns_limit_l_max 9
_diffrn_reflns_limit_l_min -12
_diffrn_reflns_number 35215
_diffrn_reflns_theta_full 72.12
_diffrn_reflns_theta_max 72.12
_diffrn_reflns_theta_min 6.61
_exptl_absorpt_coefficient_mu 1.417
_exptl_absorpt_correction_T_max 0.9198
_exptl_absorpt_correction_T_min 0.8372
_exptl_absorpt_correction_type multi-scan
_exptl_absorpt_process_details 'CrystalClear Expert 2.1 43b(Rigaku, 2013)'
_exptl_crystal_colour purple
_exptl_crystal_density_diffrn 1.371
_exptl_crystal_density_method 'not measured'
_exptl_crystal_description prism
_exptl_crystal_F_000 1324
_exptl_crystal_size_max 0.13
_exptl_crystal_size_mid 0.08
_exptl_crystal_size_min 0.06
_refine_diff_density_max 1.548
_refine_diff_density_min -0.812
_refine_diff_density_rms 0.089
_refine_ls_extinction_method none
_refine_ls_goodness_of_fit_ref 1.088
_refine_ls_hydrogen_treatment constr
_refine_ls_matrix_type full
_refine_ls_number_parameters 388
_refine_ls_number_reflns 3396
_refine_ls_number_restraints 0
_refine_ls_restrained_S_all 1.088
_refine_ls_R_factor_all 0.0595
_refine_ls_R_factor_gt 0.0553
_refine_ls_shift/su_max 0.000
_refine_ls_shift/su_mean 0.000
_refine_ls_structure_factor_coef Fsqd
_refine_ls_weighting_details 'calc w=1/[\s^2^(Fo^2^)+(0.0919P)^2^+4.3364P] where P=(Fo^2^+2Fc^2^)/3'
_refine_ls_weighting_scheme calc
_refine_ls_wR_factor_gt 0.1516
_refine_ls_wR_factor_ref 0.1566
_reflns_number_gt 3179
_reflns_number_total 3396
_reflns_threshold_expression >2sigma(I)
_cod_data_source_file 1860-5397-11-211-S2.cif
_cod_data_source_block rb1685
_cod_depositor_comments 'Adding full bibliography for 4031711--4031712.cif.'
_cod_original_sg_symbol_H-M P212121
_cod_database_code 4031711

loop_
_symmetry_equiv_pos_as_xyz
'x, y, z'
'-x+1/2, -y, z+1/2'
'x+1/2, -y+1/2, -z'
'-x, y+1/2, -z+1/2'

loop_
_atom_site_label
_atom_site_type_symbol
_atom_site_fract_x
_atom_site_fract_y
_atom_site_fract_z
_atom_site_U_iso_or_equiv
_atom_site_adp_type
_atom_site_occupancy
_atom_site_symmetry_multiplicity
_atom_site_calc_flag
_atom_site_refinement_flags
O3 O -0.04832(10) 0.7296(4) -0.2806(4) 0.0308(8) Uani 1 1 d .
C60 C -0.24163(14) 0.4801(6) -0.5708(5) 0.0321(11) Uani 1 1 d .
H60 H -0.2278 0.5428 -0.5148 0.039 Uiso 1 1 calc R
C61 C -0.28349(15) 0.4620(6) -0.5560(6) 0.0352(12) Uani 1 1 d .
H61 H -0.2976 0.5136 -0.4911 0.042 Uiso 1 1 calc R
C62 C -0.30409(16) 0.3675(7) -0.6377(7) 0.0393(14) Uani 1 1 d .
H62 H -0.3320 0.3556 -0.6274 0.047 Uiso 1 1 calc R
C64 C -0.24185(16) 0.3098(6) -0.7512(6) 0.0355(12) Uani 1 1 d .
H64 H -0.2281 0.2591 -0.8177 0.043 Uiso 1 1 calc R
C63 C -0.28361(17) 0.2915(7) -0.7336(7) 0.0410(14) Uani 1 1 d .
H63 H -0.2976 0.2271 -0.7873 0.049 Uiso 1 1 calc R
Cu2 Cu 0.00962(2) 0.52107(8) 0.01782(8) 0.0285(2) Uani 1 1 d .
O4 O -0.33819(10) 0.9008(5) -0.8170(4) 0.0350(9) Uani 1 1 d .
C003 C -0.10078(14) 0.5825(5) -0.3699(5) 0.0249(10) Uani 1 1 d .
O6 O -0.45327(11) 1.1821(4) -0.2825(4) 0.0351(9) Uani 1 1 d .
O5 O -0.44093(11) 0.9749(5) -0.1820(4) 0.0370(9) Uani 1 1 d .
N4 N 0.00195(12) 0.3117(4) 0.0274(5) 0.0288(9) Uani 1 1 d .
H4A H 0.0086 0.2723 -0.0526 0.035 Uiso 1 1 calc R
H4B H 0.0183 0.2752 0.0916 0.035 Uiso 1 1 calc R
N1 N 0.05737(12) 0.5201(5) -0.1124(4) 0.0292(9) Uani 1 1 d .
H1A H 0.0809 0.5138 -0.0660 0.035 Uiso 1 1 calc R
H1B H 0.0556 0.4454 -0.1684 0.035 Uiso 1 1 calc R
O1 O -0.16126(10) 0.4112(5) -0.8038(4) 0.0357(9) Uani 1 1 d .
N6 N -0.04449(12) 0.5258(5) 0.1178(4) 0.0279(9) Uani 1 1 d .
H6A H -0.0430 0.5871 0.1873 0.034 Uiso 1 1 calc R
H6B H -0.0643 0.5551 0.0612 0.034 Uiso 1 1 calc R
O2 O -0.07769(15) 0.5714(5) -0.1457(4) 0.0502(12) Uani 1 1 d .
C011 C -0.32298(14) 0.9131(6) -0.7041(5) 0.0280(10) Uani 1 1 d .
C012 C -0.09892(13) 0.6430(5) -0.4991(5) 0.0263(11) Uani 1 1 d .
H012 H -0.0813 0.7179 -0.5149 0.032 Uiso 1 1 calc R
N5 N 0.00507(12) 0.7257(4) -0.0345(5) 0.0281(9) Uani 1 1 d .
H5A H -0.0158 0.7377 -0.0923 0.034 Uiso 1 1 calc R
H5B H 0.0004 0.7785 0.0397 0.034 Uiso 1 1 calc R
C014 C -0.40141(13) 1.1105(5) -0.4978(5) 0.0262(10) Uani 1 1 d .
H014 H -0.4180 1.1893 -0.5074 0.031 Uiso 1 1 calc R
C015 C -0.15325(14) 0.4252(6) -0.4507(5) 0.0286(11) Uani 1 1 d .
H015 H -0.1719 0.3536 -0.4337 0.034 Uiso 1 1 calc R
C016 C -0.12293(14) 0.5930(6) -0.6034(6) 0.0287(11) Uani 1 1 d .
H016 H -0.1206 0.6314 -0.6898 0.034 Uiso 1 1 calc R
C017 C 0.05651(15) 0.6515(6) -0.1911(6) 0.0343(12) Uani 1 1 d .
H01A H 0.0376 0.6425 -0.2662 0.041 Uiso 1 1 calc R
H01B H 0.0833 0.6711 -0.2276 0.041 Uiso 1 1 calc R
C018 C -0.12793(13) 0.4721(6) -0.3475(5) 0.0275(10) Uani 1 1 d .
H018 H -0.1291 0.4294 -0.2627 0.033 Uiso 1 1 calc R
C019 C -0.25580(15) 0.8176(6) -0.7801(6) 0.0328(12) Uani 1 1 d .
H019 H -0.2689 0.7755 -0.8533 0.039 Uiso 1 1 calc R
C020 C -0.37536(14) 1.0715(6) -0.6036(5) 0.0262(10) Uani 1 1 d .
H020 H -0.3755 1.1216 -0.6846 0.031 Uiso 1 1 calc R
C021 C -0.37647(14) 0.9188(6) -0.3638(5) 0.0276(10) Uani 1 1 d .
H021 H -0.3771 0.8664 -0.2842 0.033 Uiso 1 1 calc R
C022 C -0.27865(14) 0.8908(5) -0.6829(6) 0.0275(11) Uani 1 1 d .
C023 C -0.22055(14) 0.4047(5) -0.6687(6) 0.0283(11) Uani 1 1 d .
C024 C -0.19432(15) 0.8713(6) -0.6604(6) 0.0355(13) Uani 1 1 d .
H024 H -0.1661 0.8664 -0.6537 0.043 Uiso 1 1 calc R
C025 C -0.34949(14) 0.8826(6) -0.4656(6) 0.0290(11) Uani 1 1 d .
H025 H -0.3315 0.8080 -0.4528 0.035 Uiso 1 1 calc R
C026 C -0.34907(13) 0.9570(5) -0.5867(5) 0.0257(10) Uani 1 1 d .
C027 C 0.04334(16) 0.7698(6) -0.0993(7) 0.0364(13) Uani 1 1 d .
H02A H 0.0640 0.7878 -0.0312 0.044 Uiso 1 1 calc R
H02B H 0.0392 0.8555 -0.1512 0.044 Uiso 1 1 calc R
C028 C -0.43453(14) 1.0665(5) -0.2713(5) 0.0268(10) Uani 1 1 d .
C029 C -0.21376(16) 0.8074(7) -0.7680(6) 0.0380(13) Uani 1 1 d .
H029 H -0.1988 0.7577 -0.8322 0.046 Uiso 1 1 calc R
C030 C -0.15084(13) 0.4844(6) -0.5787(5) 0.0268(10) Uani 1 1 d .
C031 C -0.17643(14) 0.4309(6) -0.6933(5) 0.0279(11) Uani 1 1 d .
C032 C -0.21631(15) 0.9425(6) -0.5622(6) 0.0368(13) Uani 1 1 d .
H032 H -0.2029 0.9839 -0.4893 0.044 Uiso 1 1 calc R
C033 C -0.04081(15) 0.2809(6) 0.0600(7) 0.0369(13) Uani 1 1 d .
H03A H -0.0434 0.1851 0.0933 0.044 Uiso 1 1 calc R
H03B H -0.0576 0.2909 -0.0202 0.044 Uiso 1 1 calc R
C034 C -0.40270(13) 1.0331(5) -0.3794(5) 0.0224(9) Uani 1 1 d .
C035 C -0.25851(15) 0.9522(6) -0.5728(6) 0.0319(11) Uani 1 1 d .
H035 H -0.2733 0.9994 -0.5065 0.038 Uiso 1 1 calc R
C036 C -0.05431(16) 0.3857(6) 0.1689(6) 0.0324(12) Uani 1 1 d .
H03C H -0.0833 0.3774 0.1852 0.039 Uiso 1 1 calc R
H03D H -0.0400 0.3679 0.2532 0.039 Uiso 1 1 calc R
C037 C -0.07322(15) 0.6304(5) -0.2557(6) 0.0279(11) Uani 1 1 d .

loop_
_atom_site_aniso_label
_atom_site_aniso_U_11
_atom_site_aniso_U_22
_atom_site_aniso_U_33
_atom_site_aniso_U_23
_atom_site_aniso_U_13
_atom_site_aniso_U_12
O3 0.0279(16) 0.0350(19) 0.029(2) 0.0010(17) -0.0030(14) -0.0035(15)
C60 0.029(2) 0.039(3) 0.028(3) -0.002(3) -0.0036(19) -0.002(2)
C61 0.027(2) 0.044(3) 0.035(3) 0.000(3) 0.002(2) 0.004(2)
C62 0.026(2) 0.048(3) 0.044(4) 0.012(3) -0.003(2) -0.004(2)
C64 0.033(2) 0.038(3) 0.035(3) -0.009(3) -0.002(2) -0.003(2)
C63 0.036(3) 0.045(3) 0.043(4) -0.003(3) -0.010(2) -0.013(3)
Cu2 0.0347(4) 0.0255(4) 0.0254(4) 0.0004(3) 0.0062(3) -0.0025(3)
O4 0.0293(17) 0.051(2) 0.0246(19) -0.0061(19) 0.0000(14) -0.0010(17)
C003 0.025(2) 0.027(2) 0.023(3) 0.000(2) -0.0006(18) 0.0058(19)
O6 0.0371(19) 0.0323(19) 0.036(2) 0.0061(18) 0.0121(16) 0.0093(16)
O5 0.0405(19) 0.039(2) 0.032(2) 0.010(2) 0.0103(16) 0.0081(18)
N4 0.030(2) 0.028(2) 0.029(2) 0.0041(19) 0.0018(17) -0.0011(16)
N1 0.035(2) 0.030(2) 0.023(2) 0.003(2) -0.0014(16) -0.0010(19)
O1 0.0305(17) 0.052(2) 0.0250(19) -0.014(2) -0.0015(15) 0.0017(17)
N6 0.037(2) 0.030(2) 0.018(2) -0.002(2) 0.0000(16) 0.0009(18)
O2 0.074(3) 0.051(3) 0.026(2) 0.011(2) -0.015(2) -0.021(2)
C011 0.027(2) 0.029(2) 0.027(3) 0.000(2) 0.004(2) -0.003(2)
C012 0.023(2) 0.027(2) 0.029(3) 0.002(2) 0.0013(19) -0.0022(17)
N5 0.0307(19) 0.0244(19) 0.029(2) 0.0015(18) -0.0030(18) -0.0020(16)
C014 0.024(2) 0.028(2) 0.026(3) 0.004(2) 0.0006(19) 0.0024(17)
C015 0.024(2) 0.034(3) 0.027(3) 0.004(2) -0.0023(19) -0.002(2)
C016 0.026(2) 0.033(3) 0.027(3) 0.004(2) 0.0007(19) 0.003(2)
C017 0.028(2) 0.041(3) 0.034(3) 0.014(3) 0.005(2) 0.000(2)
C018 0.026(2) 0.032(2) 0.024(2) 0.004(2) -0.0004(18) 0.000(2)
C019 0.030(2) 0.039(3) 0.029(3) -0.006(3) 0.002(2) 0.001(2)
C020 0.027(2) 0.033(2) 0.019(2) 0.004(2) 0.0025(18) 0.000(2)
C021 0.028(2) 0.032(2) 0.022(3) 0.006(2) 0.0023(19) -0.001(2)
C022 0.026(2) 0.030(2) 0.026(3) 0.002(2) 0.003(2) 0.0017(19)
C023 0.028(2) 0.030(3) 0.027(3) -0.001(2) -0.004(2) -0.001(2)
C024 0.024(2) 0.044(3) 0.038(3) 0.008(3) 0.001(2) 0.005(2)
C025 0.023(2) 0.031(2) 0.033(3) 0.003(2) 0.002(2) 0.0023(19)
C026 0.0181(19) 0.031(3) 0.029(3) 0.000(2) 0.0017(18) -0.0038(19)
C027 0.029(2) 0.032(3) 0.048(4) 0.008(3) -0.002(2) -0.006(2)
C028 0.026(2) 0.029(2) 0.025(3) 0.003(2) -0.0001(19) -0.0011(19)
C029 0.032(2) 0.045(3) 0.037(3) -0.001(3) 0.010(2) 0.010(2)
C030 0.0199(19) 0.029(2) 0.031(3) -0.002(2) -0.0010(17) 0.001(2)
C031 0.028(2) 0.029(2) 0.027(3) -0.003(2) -0.002(2) 0.005(2)
C032 0.029(2) 0.046(3) 0.035(3) 0.001(3) -0.003(2) -0.002(2)
C033 0.026(2) 0.029(3) 0.056(4) -0.002(3) 0.005(2) -0.005(2)
C034 0.0211(19) 0.029(2) 0.017(2) -0.002(2) 0.0000(16) -0.0031(18)
C035 0.027(2) 0.040(3) 0.028(3) -0.003(2) 0.003(2) 0.002(2)
C036 0.031(2) 0.039(3) 0.026(3) 0.003(2) 0.003(2) 0.000(2)
C037 0.031(2) 0.027(2) 0.025(3) -0.003(2) -0.003(2) 0.002(2)

loop_
_atom_type_symbol
_atom_type_description
_atom_type_scat_dispersion_real
_atom_type_scat_dispersion_imag
_atom_type_scat_source
C C 0.0181 0.0000 'International Tables Vol C Tables 4.2.6.8 and 6.1.1.4'
H H 0.0000 0.0000 'International Tables Vol C Tables 4.2.6.8 and 6.1.1.4'
N N 0.0311 0.0000 'International Tables Vol C Tables 4.2.6.8 and 6.1.1.4'
O O 0.0492 0.0000 'International Tables Vol C Tables 4.2.6.8 and 6.1.1.4'
Cu Cu -1.9646 0.0000 'International Tables Vol C Tables 4.2.6.8 and 6.1.1.4'

loop_
_geom_angle_atom_site_label_1
_geom_angle_atom_site_label_2
_geom_angle_atom_site_label_3
_geom_angle
_geom_angle_site_symmetry_3
C023 C60 C61 120.1(5) .
C62 C61 C60 120.1(5) .
C63 C62 C61 120.3(5) .
C63 C64 C023 119.9(5) .
C62 C63 C64 120.4(5) .
N4 Cu2 N5 163.29(18) .
N4 Cu2 N1 97.06(18) .
N5 Cu2 N1 84.23(19) .
N4 Cu2 N6 83.62(17) .
N5 Cu2 N6 92.18(18) .
N1 Cu2 N6 169.65(17) .
N4 Cu2 O5 94.14(17) 3_565
N5 Cu2 O5 102.56(16) 3_565
N1 Cu2 O5 84.25(15) 3_565
N6 Cu2 O5 106.02(16) 3_565
C018 C003 C012 118.7(4) .
C018 C003 C037 119.4(4) .
C012 C003 C037 121.9(4) .
C028 O5 Cu2 127.1(3) 3_465
C033 N4 Cu2 109.1(3) .
C017 N1 Cu2 108.5(3) .
C036 N6 Cu2 110.0(3) .
O4 C011 C022 120.9(5) .
O4 C011 C026 119.7(4) .
C022 C011 C026 119.4(4) .
C016 C012 C003 120.9(4) .
C027 N5 Cu2 108.8(3) .
C034 C014 C020 120.6(4) .
C030 C015 C018 120.3(5) .
C012 C016 C030 119.8(5) .
N1 C017 C027 108.6(5) .
C015 C018 C003 120.6(5) .
C029 C019 C022 120.5(5) .
C026 C020 C014 119.6(5) .
C025 C021 C034 120.6(5) .
C035 C022 C019 119.0(4) .
C035 C022 C011 120.9(5) .
C019 C022 C011 119.9(5) .
C60 C023 C64 119.1(5) .
C60 C023 C031 120.9(5) .
C64 C023 C031 119.9(5) .
C029 C024 C032 120.8(5) .
C021 C025 C026 120.4(5) .
C025 C026 C020 119.4(4) .
C025 C026 C011 122.0(4) .
C020 C026 C011 118.4(5) .
N5 C027 C017 107.2(4) .
O5 C028 O6 125.5(5) .
O5 C028 C034 117.5(4) .
O6 C028 C034 116.9(4) .
C024 C029 C019 119.7(5) .
C015 C030 C016 119.6(4) .
C015 C030 C031 121.3(4) .
C016 C030 C031 119.1(5) .
O1 C031 C023 121.3(5) .
O1 C031 C030 120.0(4) .
C023 C031 C030 118.7(4) .
C024 C032 C035 119.9(5) .
N4 C033 C036 107.5(4) .
C014 C034 C021 119.2(4) .
C014 C034 C028 120.1(4) .
C021 C034 C028 120.5(4) .
C032 C035 C022 120.1(5) .
N6 C036 C033 106.6(4) .
O2 C037 O3 125.7(5) .
O2 C037 C003 116.7(5) .
O3 C037 C003 117.6(5) .

loop_
_geom_bond_atom_site_label_1
_geom_bond_atom_site_label_2
_geom_bond_distance
_geom_bond_site_symmetry_2
O3 C037 1.270(6) .
C60 C023 1.387(7) .
C60 C61 1.393(7) .
C61 C62 1.382(8) .
C62 C63 1.366(9) .
C64 C63 1.394(7) .
C64 C023 1.401(7) .
Cu2 N4 2.003(4) .
Cu2 N5 2.013(4) .
Cu2 N1 2.027(4) .
Cu2 N6 2.033(4) .
Cu2 O5 2.294(4) 3_565
O4 C011 1.227(7) .
C003 C018 1.393(7) .
C003 C012 1.399(7) .
C003 C037 1.515(7) .
O6 C028 1.262(6) .
O5 C028 1.255(6) .
O5 Cu2 2.294(4) 3_465
N4 C033 1.470(6) .
N1 C017 1.469(7) .
O1 C031 1.213(7) .
N6 C036 1.457(7) .
O2 C037 1.230(7) .
C011 C022 1.486(7) .
C011 C026 1.500(7) .
C012 C016 1.380(7) .
N5 C027 1.471(7) .
C014 C034 1.380(7) .
C014 C020 1.399(7) .
C015 C030 1.385(7) .
C015 C018 1.388(7) .
C016 C030 1.400(7) .
C017 C027 1.506(8) .
C019 C029 1.389(7) .
C019 C022 1.402(7) .
C020 C026 1.398(7) .
C021 C025 1.383(7) .
C021 C034 1.393(7) .
C022 C035 1.399(7) .
C023 C031 1.490(7) .
C024 C029 1.379(8) .
C024 C032 1.384(8) .
C025 C026 1.387(7) .
C028 C034 1.527(6) .
C030 C031 1.497(7) .
C032 C035 1.393(7) .
C033 C036 1.529(8) .

loop_
_geom_torsion_atom_site_label_1
_geom_torsion_atom_site_label_2
_geom_torsion_atom_site_label_3
_geom_torsion_atom_site_label_4
_geom_torsion
_geom_torsion_site_symmetry_1
C023 C60 C61 C62 0.8(9) .
C60 C61 C62 C63 -0.1(9) .
C61 C62 C63 C64 -0.9(10) .
C023 C64 C63 C62 1.2(9) .
N5 Cu2 N4 C033 -59.7(9) .
N1 Cu2 N4 C033 -153.1(4) .
N6 Cu2 N4 C033 16.5(4) .
O5 Cu2 N4 C033 122.1(4) 3_565
N4 Cu2 N1 C017 151.1(4) .
N5 Cu2 N1 C017 -12.1(4) .
N6 Cu2 N1 C017 58.0(12) .
O5 Cu2 N1 C017 -115.4(4) 3_565
N4 Cu2 N6 C036 13.1(4) .
N5 Cu2 N6 C036 176.9(4) .
N1 Cu2 N6 C036 107.5(11) .
O5 Cu2 N6 C036 -79.4(4) 3_565
C018 C003 C012 C016 -1.1(7) .
C037 C003 C012 C016 176.8(4) .
N4 Cu2 N5 C027 -111.9(7) .
N1 Cu2 N5 C027 -16.6(4) .
N6 Cu2 N5 C027 173.2(4) .
O5 Cu2 N5 C027 66.2(4) 3_565
C003 C012 C016 C030 2.7(7) .
Cu2 N1 C017 C027 38.0(5) .
C030 C015 C018 C003 2.3(8) .
C012 C003 C018 C015 -1.4(7) .
C037 C003 C018 C015 -179.4(5) .
C034 C014 C020 C026 -2.9(7) .
C029 C019 C022 C035 -0.7(8) .
C029 C019 C022 C011 174.0(5) .
O4 C011 C022 C035 156.3(5) .
C026 C011 C022 C035 -21.2(7) .
O4 C011 C022 C019 -18.2(8) .
C026 C011 C022 C019 164.2(5) .
C61 C60 C023 C64 -0.5(8) .
C61 C60 C023 C031 175.1(5) .
C63 C64 C023 C60 -0.5(9) .
C63 C64 C023 C031 -176.2(5) .
C034 C021 C025 C026 -2.1(7) .
C021 C025 C026 C020 1.8(7) .
C021 C025 C026 C011 -174.4(5) .
C014 C020 C026 C025 0.6(7) .
C014 C020 C026 C011 177.0(4) .
O4 C011 C026 C025 129.4(6) .
C022 C011 C026 C025 -53.1(7) .
O4 C011 C026 C020 -46.9(7) .
C022 C011 C026 C020 130.6(5) .
Cu2 N5 C027 C017 41.2(5) .
N1 C017 C027 N5 -52.7(6) .
Cu2 O5 C028 O6 3.7(8) 3_465
Cu2 O5 C028 C034 -173.5(3) 3_465
C032 C024 C029 C019 1.7(9) .
C022 C019 C029 C024 -0.8(9) .
C018 C015 C030 C016 -0.6(7) .
C018 C015 C030 C031 177.1(5) .
C012 C016 C030 C015 -1.8(7) .
C012 C016 C030 C031 -179.6(4) .
C60 C023 C031 O1 -151.4(6) .
C64 C023 C031 O1 24.2(8) .
C60 C023 C031 C030 27.8(7) .
C64 C023 C031 C030 -156.5(5) .
C015 C030 C031 O1 -134.8(6) .
C016 C030 C031 O1 42.9(7) .
C015 C030 C031 C023 46.0(7) .
C016 C030 C031 C023 -136.3(5) .
C029 C024 C032 C035 -1.0(9) .
Cu2 N4 C033 C036 -41.6(5) .
C020 C014 C034 C021 2.7(7) .
C020 C014 C034 C028 -173.1(4) .
C025 C021 C034 C014 -0.2(7) .
C025 C021 C034 C028 175.6(4) .
O5 C028 C034 C014 163.5(5) .
O6 C028 C034 C014 -13.9(7) .
O5 C028 C034 C021 -12.3(7) .
O6 C028 C034 C021 170.3(5) .
C024 C032 C035 C022 -0.5(9) .
C019 C022 C035 C032 1.3(8) .
C011 C022 C035 C032 -173.3(5) .
Cu2 N6 C036 C033 -38.4(5) .
N4 C033 C036 N6 52.6(6) .
C018 C003 C037 O2 -2.9(7) .
C012 C003 C037 O2 179.1(5) .
C018 C003 C037 O3 178.7(5) .
C012 C003 C037 O3 0.8(7) .
